data_2022126
loop_
_publ_author_name
'Mroz, Damian'
'Wang, Ruimin'
'Englert, Ulli'
'Dronskowski, Richard'

_publ_section_title
;
 Can we trust the experiment? Anisotropic displacement parameters in
 1-(halomethyl)-3-nitrobenzene (halogen = Cl or Br)
;
_journal_coeditor_code SK3749
_journal_issue 6
_journal_name_full 'Acta Crystallographica Section C'
_journal_page_first
;
;
_journal_paper_doi 10.1107/S2053229620006221
_journal_volume 76
_journal_year 2020
_chemical_formula_iupac 'C7 H6 Br N O2'
_chemical_formula_moiety 'C7 H6 Br N O2'
_chemical_formula_sum 'C7 H6 Br N O2'
_chemical_formula_weight 216.04
_chemical_name_systematic
;
1-(Bromomethyl)-3-nitrobenzene
;
_space_group_crystal_system monoclinic
_space_group_IT_number 14
_space_group_name_Hall '-P 2ybc'
_space_group_name_H-M_alt 'P 1 21/c 1'
_atom_sites_solution_hydrogens geom
_atom_sites_solution_primary other
_audit_creation_method SHELXL-2018/3
_cell_angle_alpha 90
_cell_angle_beta 112.56(2)
_cell_angle_gamma 90
_cell_formula_units_Z 4
_cell_length_a 12.152(9)
_cell_length_b 4.470(3)
_cell_length_c 15.070(11)
_cell_measurement_reflns_used 2817
_cell_measurement_temperature 100(2)
_cell_measurement_theta_max 24.2
_cell_measurement_theta_min 1.6
_cell_volume 756.0(9)
_computing_cell_refinement
;
XDS (Kabsch <i>et al.</i>, 2010)
;
_computing_data_reduction
;
XDS (Kabsch <i>et al.</i>, 2010)
;
_computing_structure_refinement
;
SHELXL2018 (Sheldrick, 2015)
;
_diffrn_ambient_temperature 100(2)
_diffrn_measured_fraction_theta_full 0.984
_diffrn_measured_fraction_theta_max 0.973
_diffrn_measurement_device_type 'kappa diffractometer (EH1) with Dectris CdTe area detector'
_diffrn_measurement_method \w
_diffrn_radiation_type synchrotron
_diffrn_radiation_wavelength 0.61992
_diffrn_reflns_av_R_equivalents 0.0562
_diffrn_reflns_av_unetI/netI 0.0294
_diffrn_reflns_limit_h_max 19
_diffrn_reflns_limit_h_min -19
_diffrn_reflns_limit_k_max 7
_diffrn_reflns_limit_k_min -7
_diffrn_reflns_limit_l_max 24
_diffrn_reflns_limit_l_min -24
_diffrn_reflns_number 18687
_diffrn_reflns_theta_full 21.836
_diffrn_reflns_theta_max 29.997
_diffrn_reflns_theta_min 1.583
_diffrn_source 'beamline P24 at PETRA-III'
_exptl_absorpt_coefficient_mu 3.762
_exptl_absorpt_correction_T_max 0.747
_exptl_absorpt_correction_T_min 0.604
_exptl_absorpt_correction_type multi-scan
_exptl_absorpt_process_details
;
(SADABS; Bruker, 2015)
;
_exptl_crystal_colour colourless
_exptl_crystal_density_diffrn 1.898
_exptl_crystal_description 'block-shaped fragment'
_exptl_crystal_F_000 424
_exptl_crystal_size_max 0.100
_exptl_crystal_size_mid 0.060
_exptl_crystal_size_min 0.040
_refine_diff_density_max 0.905
_refine_diff_density_min -1.293
_refine_ls_extinction_coef 0.024(3)
_refine_ls_extinction_expression Fc*=kFc[1+0.001xFc^2^\l^3^/sin(2\q)]^-1/4^
_refine_ls_extinction_method
;
SHELXL2018 (Sheldrick 2015)
;
_refine_ls_goodness_of_fit_ref 1.104
_refine_ls_hydrogen_treatment constr
_refine_ls_matrix_type full
_refine_ls_number_parameters 101
_refine_ls_number_reflns 3233
_refine_ls_number_restraints 0
_refine_ls_restrained_S_all 1.104
_refine_ls_R_factor_all 0.0346
_refine_ls_R_factor_gt 0.0326
_refine_ls_shift/su_max 0.000
_refine_ls_shift/su_mean 0.000
_refine_ls_structure_factor_coef Fsqd
_refine_ls_weighting_details 'w=1/[\s^2^(Fo^2^)+(0.0493P)^2^+0.4467P] where P=(Fo^2^+2Fc^2^)/3'
_refine_ls_weighting_scheme calc
_refine_ls_wR_factor_gt 0.0880
_refine_ls_wR_factor_ref 0.0895
_reflns_number_gt 3018
_reflns_number_total 3233
_reflns_threshold_expression 'I > 2\s(I)'
_cod_data_source_file sk3749sup1.cif
_cod_data_source_block 2b
_cod_original_sg_symbol_H-M 'P 21/c'
_cod_database_code 2022126
_shelx_space_group_comment
;
The symmetry employed for this shelxl refinement is uniquely defined
by the following loop, which should always be used as a source of
symmetry information in preference to the above space-group names.
They are only intended as comments.
;
_shelx_estimated_absorpt_t_min 0.705
_shelx_estimated_absorpt_t_max 0.864

loop_
_space_group_symop_operation_xyz
'x, y, z'
'-x, y+1/2, -z+1/2'
'-x, -y, -z'
'x, -y-1/2, z-1/2'

loop_
_atom_site_type_symbol
_atom_site_label
_atom_site_fract_x
_atom_site_fract_y
_atom_site_fract_z
_atom_site_U_iso_or_equiv
_atom_site_adp_type
_atom_site_calc_flag
_atom_site_occupancy
_atom_site_disorder_assembly
_atom_site_disorder_group
Br Br1 -0.04475(2) 0.11083(4) 0.10376(2) 0.02382(7) Uani d 1 . .
O O1 0.41763(14) -0.2474(3) 0.51400(9) 0.0308(3) Uani d 1 . .
O O2 0.29170(15) 0.1110(3) 0.49409(11) 0.0325(3) Uani d 1 . .
N N1 0.34579(12) -0.0644(3) 0.46340(9) 0.0210(2) Uani d 1 . .
C C1 0.10956(14) 0.3161(3) 0.13734(13) 0.0232(3) Uani d 1 . .
H H1A 0.123485 0.359326 0.078054 0.028 Uiso calc 1 . .
H H1B 0.107839 0.508742 0.169191 0.028 Uiso calc 1 . .
C C2 0.20836(13) 0.1269(3) 0.20274(11) 0.0170(2) Uani d 1 . .
C C3 0.23076(14) 0.1172(3) 0.30098(11) 0.0181(2) Uani d 1 . .
H H3 0.183126 0.229171 0.326394 0.022 Uiso calc 1 . .
C C4 0.32338(12) -0.0583(3) 0.36039(10) 0.0159(2) Uani d 1 . .
C C5 0.39545(13) -0.2277(3) 0.32699(10) 0.0173(2) Uani d 1 . .
H H5 0.458297 -0.347029 0.369491 0.021 Uiso calc 1 . .
C C6 0.37246(13) -0.2166(3) 0.22934(10) 0.0181(2) Uani d 1 . .
H H6 0.420256 -0.329653 0.204335 0.022 Uiso calc 1 . .
C C7 0.27992(13) -0.0412(3) 0.16784(10) 0.0173(2) Uani d 1 . .
H H7 0.265283 -0.035867 0.101241 0.021 Uiso calc 1 . .

loop_
_atom_site_aniso_label
_atom_site_aniso_U_11
_atom_site_aniso_U_22
_atom_site_aniso_U_33
_atom_site_aniso_U_12
_atom_site_aniso_U_13
_atom_site_aniso_U_23
Br1 0.01557(9) 0.02765(10) 0.02685(10) 0.00195(4) 0.00658(6) 0.00578(5)
O1 0.0375(7) 0.0375(7) 0.0180(5) 0.0017(6) 0.0113(5) 0.0065(5)
O2 0.0348(7) 0.0436(8) 0.0220(6) -0.0019(5) 0.0139(5) -0.0137(5)
N1 0.0220(6) 0.0269(5) 0.0152(5) -0.0075(4) 0.0084(4) -0.0047(4)
C1 0.0201(6) 0.0180(5) 0.0286(7) 0.0009(5) 0.0062(5) 0.0059(5)
C2 0.0165(5) 0.0145(5) 0.0197(6) -0.0010(4) 0.0066(4) 0.0013(4)
C3 0.0184(6) 0.0177(5) 0.0197(6) -0.0009(4) 0.0090(5) -0.0026(4)
C4 0.0173(5) 0.0178(5) 0.0134(5) -0.0032(4) 0.0067(4) -0.0019(4)
C5 0.0168(5) 0.0201(5) 0.0148(5) 0.0002(4) 0.0059(4) 0.0000(4)
C6 0.0188(5) 0.0208(5) 0.0158(5) 0.0016(4) 0.0077(4) -0.0002(4)
C7 0.0180(5) 0.0198(5) 0.0147(5) -0.0010(4) 0.0068(4) 0.0013(4)

loop_
_atom_type_symbol
_atom_type_description
_atom_type_scat_dispersion_real
_atom_type_scat_dispersion_imag
_atom_type_scat_source
C C 0.0020 0.0012 'International Tables Vol C Tables 4.2.6.8 and 6.1.1.4'
H H 0.0000 0.0000 'International Tables Vol C Tables 4.2.6.8 and 6.1.1.4'
Br Br 0.0580 1.9653 'International Tables Vol C Tables 4.2.6.8 and 6.1.1.4'
N N 0.0042 0.0024 'International Tables Vol C Tables 4.2.6.8 and 6.1.1.4'
O O 0.0077 0.0045 'International Tables Vol C Tables 4.2.6.8 and 6.1.1.4'

loop_
_geom_angle_atom_site_label_1
_geom_angle_atom_site_label_2
_geom_angle_atom_site_label_3
_geom_angle_site_symmetry_1
_geom_angle_site_symmetry_3
_geom_angle
_geom_angle_publ_flag
O2 N1 O1 . . 123.43(15) ?
O2 N1 C4 . . 118.63(15) ?
O1 N1 C4 . . 117.94(13) ?
C2 C1 Br1 . . 110.57(11) ?
C2 C1 H1A . . 109.5 ?
Br1 C1 H1A . . 109.5 ?
C2 C1 H1B . . 109.5 ?
Br1 C1 H1B . . 109.5 ?
H1A C1 H1B . . 108.1 ?
C7 C2 C3 . . 119.04(13) ?
C7 C2 C1 . . 121.11(15) ?
C3 C2 C1 . . 119.86(14) ?
C4 C3 C2 . . 118.84(13) ?
C4 C3 H3 . . 120.6 ?
C2 C3 H3 . . 120.6 ?
C3 C4 C5 . . 122.98(13) ?
C3 C4 N1 . . 117.99(13) ?
C5 C4 N1 . . 119.03(13) ?
C6 C5 C4 . . 117.74(13) ?
C6 C5 H5 . . 121.1 ?
C4 C5 H5 . . 121.1 ?
C5 C6 C7 . . 120.53(13) ?
C5 C6 H6 . . 119.7 ?
C7 C6 H6 . . 119.7 ?
C6 C7 C2 . . 120.88(14) ?
C6 C7 H7 . . 119.6 ?
C2 C7 H7 . . 119.6 ?

loop_
_geom_bond_atom_site_label_1
_geom_bond_atom_site_label_2
_geom_bond_site_symmetry_2
_geom_bond_distance
_geom_bond_publ_flag
Br1 C1 . 1.971(2) ?
O1 N1 . 1.226(2) ?
O2 N1 . 1.222(2) ?
N1 C4 . 1.470(2) ?
C1 C2 . 1.490(2) ?
C1 H1A . 0.9900 ?
C1 H1B . 0.9900 ?
C2 C7 . 1.396(2) ?
C2 C3 . 1.399(2) ?
C3 C4 . 1.382(2) ?
C3 H3 . 0.9500 ?
C4 C5 . 1.390(2) ?
C5 C6 . 1.390(2) ?
C5 H5 . 0.9500 ?
C6 C7 . 1.392(2) ?
C6 H6 . 0.9500 ?
C7 H7 . 0.9500 ?

loop_
_geom_torsion_atom_site_label_1
_geom_torsion_atom_site_label_2
_geom_torsion_atom_site_label_3
_geom_torsion_atom_site_label_4
_geom_torsion_site_symmetry_1
_geom_torsion_site_symmetry_2
_geom_torsion_site_symmetry_3
_geom_torsion_site_symmetry_4
_geom_torsion
_geom_torsion_publ_flag
Br1 C1 C2 C7 . . . . 100.04(15) ?
Br1 C1 C2 C3 . . . . -80.20(15) ?
C7 C2 C3 C4 . . . . 0.2(2) ?
C1 C2 C3 C4 . . . . -179.58(13) ?
C2 C3 C4 C5 . . . . -0.3(2) ?
C2 C3 C4 N1 . . . . 179.71(12) ?
O2 N1 C4 C3 . . . . -8.6(2) ?
O1 N1 C4 C3 . . . . 171.03(14) ?
O2 N1 C4 C5 . . . . 171.48(14) ?
O1 N1 C4 C5 . . . . -8.9(2) ?
C3 C4 C5 C6 . . . . 0.3(2) ?
N1 C4 C5 C6 . . . . -179.75(13) ?
C4 C5 C6 C7 . . . . -0.1(2) ?
C5 C6 C7 C2 . . . . 0.0(2) ?
C3 C2 C7 C6 . . . . 0.0(2) ?
C1 C2 C7 C6 . . . . 179.73(14) ?

_cod_database_fobs_code 2022126
